data_4312411
loop_
_publ_author_name
'Frank R. Fronczek'
'Terry J. Delord'
'Steven F. Watkins'
'Petia Gueorguieva'
'George G. Stanley'
'Annegret S. Zizza'
'Jeffrey B. Cornelius'
'Yves A. Mantz'
'Ronald L. Musselman'

_publ_section_title
;
 A Solid-State Spectral Effect in Eclipsed Tetracyanonickelates: X-ray
 Crystal Structure, Polarized Specular Reflectance Spectroscopy, and ZINDO
 Modeling of Sr[Ni(CN)4].5H2O, Rb2[Ni(CN)4].H2O, and Na2[Ni(CN)4].3H2O
;
_journal_name_full 'Inorganic Chemistry'
_journal_page_first 7026
_journal_page_last 7036
_journal_paper_doi 10.1021/ic0345222
_journal_volume 42
_journal_year 2003
_chemical_compound_source 'local laboratory'
_chemical_formula_moiety '2(Rb 1+), C4 N4 Ni 2-, 1.05(H2 O)'
_chemical_formula_sum 'C4 H2.1 N4 Ni O1.05 Rb2'
_chemical_formula_weight 352.65
_chemical_name_systematic
; 
 ? 
;
_space_group_IT_number 2
_symmetry_cell_setting triclinic
_symmetry_space_group_name_Hall '-P 1'
_symmetry_space_group_name_H-M 'P -1'
_atom_sites_solution_primary direct
_atom_sites_solution_secondary difmap
_audit_creation_method SHELXL-97
_cell_angle_alpha 92.621(6)
_cell_angle_beta 94.263(6)
_cell_angle_gamma 111.795(10)
_cell_formula_units_Z 4
_cell_length_a 8.6020(10)
_cell_length_b 9.6930(10)
_cell_length_c 12.006(2)
_cell_measurement_reflns_used 7348
_cell_measurement_temperature 100
_cell_measurement_theta_max 37.0
_cell_measurement_theta_min 2.5
_cell_volume 924.0(2)
_computing_cell_refinement 'Denzo and Scalepak (Otwinowski & Minor, 1997)'
_computing_data_collection 'COLLECT (Nonius 1999)'
_computing_data_reduction 'Denzo and Scalepak (Otwinowski & Minor, 1997)'
_computing_molecular_graphics 'ORTEP-3 for Windows (Farrugia, 1997)'
_computing_publication_material 'SHELXL-97 (Sheldrick, 1997)'
_computing_structure_refinement 'SHELXL-97 (Sheldrick, 1997)'
_computing_structure_solution 'Direct_methods (SIR, Altomare, et al., 1994)'
_diffrn_ambient_temperature 100
_diffrn_measured_fraction_theta_full 0.893
_diffrn_measured_fraction_theta_max 0.893
_diffrn_measurement_device 'KappaCCD (with Oxford Cryostream)'
_diffrn_measurement_method ' \w scans with \k offsets'
_diffrn_radiation_monochromator graphite
_diffrn_radiation_source 'fine-focus sealed tube'
_diffrn_radiation_type MoK\a
_diffrn_radiation_wavelength 0.71073
_diffrn_reflns_av_R_equivalents 0.026
_diffrn_reflns_av_sigmaI/netI 0.0415
_diffrn_reflns_limit_h_max 13
_diffrn_reflns_limit_h_min -13
_diffrn_reflns_limit_k_max 16
_diffrn_reflns_limit_k_min -15
_diffrn_reflns_limit_l_max 19
_diffrn_reflns_limit_l_min -19
_diffrn_reflns_number 30158
_diffrn_reflns_theta_full 36.9
_diffrn_reflns_theta_max 36.94
_diffrn_reflns_theta_min 2.56
_diffrn_standards_decay_% <2
_diffrn_standards_number 0
_exptl_absorpt_coefficient_mu 12.524
_exptl_absorpt_correction_T_max 0.222
_exptl_absorpt_correction_T_min 0.179
_exptl_absorpt_correction_type multi-scan
_exptl_absorpt_process_details 'HKL Scalepack (Otwinowski & Minor 1997)'
_exptl_crystal_colour 'golden yellow'
_exptl_crystal_density_diffrn 2.535
_exptl_crystal_density_method 'not measured'
_exptl_crystal_description fragment
_exptl_crystal_F_000 658
_exptl_crystal_size_max 0.17
_exptl_crystal_size_mid 0.15
_exptl_crystal_size_min 0.12
_refine_diff_density_max 2.11
_refine_diff_density_min -1.48
_refine_diff_density_rms 0.173
_refine_ls_extinction_coef 0.00641(17)
_refine_ls_extinction_expression Fc^*^=kFc[1+0.001xFc^2^\l^3^/sin(2\q)]^-1/4^
_refine_ls_extinction_method SHELXL
_refine_ls_goodness_of_fit_ref 1.039
_refine_ls_hydrogen_treatment undef
_refine_ls_matrix_type full
_refine_ls_number_parameters 228
_refine_ls_number_reflns 8380
_refine_ls_number_restraints 0
_refine_ls_restrained_S_all 1.039
_refine_ls_R_factor_all 0.049
_refine_ls_R_factor_gt 0.034
_refine_ls_shift/su_max 0.001
_refine_ls_shift/su_mean 0.000
_refine_ls_structure_factor_coef Fsqd
_refine_ls_weighting_details 'calc w=1/[\s^2^(Fo^2^)+(0.0066P)^2^+2.7108P] where P=(Fo^2^+2Fc^2^)/3'
_refine_ls_weighting_scheme calc
_refine_ls_wR_factor_gt 0.062
_refine_ls_wR_factor_ref 0.067
_reflns_number_gt 6902
_reflns_number_total 8380
_reflns_threshold_expression I>2\s(I)
_cod_data_source_file ic0345222si20030515_022955.cif
_cod_data_source_block RbNiCN
_cod_depositor_comments
;
The following automatic conversions were performed:

'_symmetry_cell_setting' value 'Triclinic' changed to 'triclinic'
according to the built-in table from CIF Core dictionary named
'cif_core.dic' version 2.4.1 from 2010-06-29.

Automatic conversion script
Id: cif_fix_values 1646 2011-03-28 12:23:43Z adriana 
;
_cod_original_sg_symbol_H-M 'P -1 '
_cod_original_formula_sum 'C4 H2.10 N4 Ni O1.05 Rb2'
_cod_database_code 4312411

loop_
_symmetry_equiv_pos_as_xyz
'x, y, z'
'-x, -y, -z'

loop_
_atom_site_label
_atom_site_type_symbol
_atom_site_fract_x
_atom_site_fract_y
_atom_site_fract_z
_atom_site_U_iso_or_equiv
_atom_site_adp_type
_atom_site_occupancy
_atom_site_symmetry_multiplicity
_atom_site_calc_flag
_atom_site_refinement_flags
_atom_site_disorder_assembly
_atom_site_disorder_group
Rb1 Rb 0.43734(3) 0.84350(3) 0.655176(19) 0.01442(5) Uani 1 1 d . . .
Rb2 Rb 0.12447(3) 0.59520(3) 0.36644(2) 0.01783(6) Uani 1 1 d . . .
Rb3 Rb 0.09650(3) 0.22873(3) 0.17821(2) 0.01420(5) Uani 1 1 d . . .
Rb4 Rb 0.30279(3) 0.86829(3) 0.08216(2) 0.01532(5) Uani 1 1 d . . .
Ni1 Ni 0.0000 1.0000 0.5000 0.00999(8) Uani 1 2 d S . .
Ni2 Ni 0.5000 0.5000 0.0000 0.00977(8) Uani 1 2 d S . .
Ni3 Ni 0.71947(4) 0.76084(4) 0.25876(3) 0.01232(6) Uani 1 1 d . . .
N1 N 0.0560(3) 0.7346(3) 0.59057(19) 0.0159(4) Uani 1 1 d . . .
N2 N -0.1893(3) 1.0310(3) 0.69666(19) 0.0170(4) Uani 1 1 d . . .
N3 N 0.4495(3) 0.2152(3) 0.11249(19) 0.0170(4) Uani 1 1 d . . .
N4 N 0.2854(3) 0.5775(3) 0.16063(19) 0.0174(4) Uani 1 1 d . . .
N5 N 0.7255(3) 0.4997(3) 0.3855(2) 0.0240(5) Uani 1 1 d . . .
N6 N 0.4911(3) 0.8175(3) 0.4195(2) 0.0212(5) Uani 1 1 d . . .
N7 N 0.7082(3) 1.0269(3) 0.1439(2) 0.0196(4) Uani 1 1 d . . .
N8 N 0.9340(3) 0.7190(3) 0.0811(2) 0.0248(5) Uani 1 1 d . . .
C1 C 0.0347(3) 0.8371(3) 0.55720(19) 0.0121(4) Uani 1 1 d . . .
C2 C -0.1159(3) 1.0190(3) 0.6223(2) 0.0131(4) Uani 1 1 d . . .
C3 C 0.4706(3) 0.3251(3) 0.0696(2) 0.0120(4) Uani 1 1 d . . .
C4 C 0.3699(3) 0.5484(3) 0.1003(2) 0.0133(4) Uani 1 1 d . . .
C5 C 0.7251(3) 0.5985(3) 0.3347(2) 0.0163(4) Uani 1 1 d . . .
C6 C 0.5819(3) 0.7954(3) 0.3612(2) 0.0151(4) Uani 1 1 d . . .
C7 C 0.7133(3) 0.9243(3) 0.1869(2) 0.0143(4) Uani 1 1 d . . .
C8 C 0.8516(3) 0.7318(3) 0.1500(2) 0.0174(5) Uani 1 1 d . . .
O1 O -0.1165(3) 0.3945(3) 0.1363(2) 0.0270(5) Uani 1 1 d . . .
O2 O 0.3335(3) 0.3784(3) 0.37172(18) 0.0265(5) Uani 1 1 d . . .
O3 O 0.0000 0.0000 0.0000 0.037(6) Uani 0.197(13) 2 d SP . .

loop_
_atom_site_aniso_label
_atom_site_aniso_U_11
_atom_site_aniso_U_22
_atom_site_aniso_U_33
_atom_site_aniso_U_23
_atom_site_aniso_U_13
_atom_site_aniso_U_12
Rb1 0.01316(10) 0.01583(11) 0.01333(10) 0.00099(8) 0.00105(7) 0.00442(8)
Rb2 0.01823(11) 0.01518(11) 0.01899(11) -0.00107(8) 0.01011(9) 0.00375(9)
Rb3 0.01245(10) 0.01526(11) 0.01610(10) 0.00394(8) 0.00356(8) 0.00591(8)
Rb4 0.01736(11) 0.01207(10) 0.01624(10) 0.00398(8) 0.00515(8) 0.00424(8)
Ni1 0.01093(18) 0.00970(18) 0.01070(17) 0.00215(14) 0.00300(14) 0.00493(14)
Ni2 0.01199(18) 0.00871(18) 0.01045(17) 0.00269(14) 0.00418(14) 0.00522(14)
Ni3 0.01212(13) 0.01189(14) 0.01390(13) 0.00103(11) 0.00300(10) 0.00530(11)
N1 0.0163(9) 0.0156(10) 0.0170(9) 0.0029(8) 0.0040(8) 0.0068(8)
N2 0.0140(9) 0.0198(11) 0.0157(9) -0.0002(8) 0.0030(7) 0.0045(8)
N3 0.0194(10) 0.0147(10) 0.0187(10) 0.0055(8) 0.0037(8) 0.0076(8)
N4 0.0218(11) 0.0170(10) 0.0163(9) 0.0038(8) 0.0085(8) 0.0092(8)
N5 0.0206(11) 0.0201(12) 0.0330(13) 0.0067(10) 0.0043(10) 0.0088(9)
N6 0.0202(11) 0.0225(12) 0.0200(11) 0.0005(9) 0.0068(9) 0.0062(9)
N7 0.0217(11) 0.0194(11) 0.0171(10) 0.0034(8) 0.0016(8) 0.0068(9)
N8 0.0169(11) 0.0332(14) 0.0230(12) -0.0070(10) 0.0021(9) 0.0089(10)
C1 0.0121(9) 0.0130(10) 0.0113(9) 0.0009(8) 0.0024(7) 0.0046(8)
C2 0.0123(10) 0.0121(10) 0.0150(10) 0.0012(8) 0.0019(8) 0.0044(8)
C3 0.0120(9) 0.0123(10) 0.0130(9) 0.0012(8) 0.0021(7) 0.0059(8)
C4 0.0165(10) 0.0090(9) 0.0148(10) 0.0009(8) 0.0035(8) 0.0050(8)
C5 0.0122(10) 0.0162(11) 0.0197(11) 0.0004(9) 0.0009(8) 0.0048(8)
C6 0.0158(10) 0.0135(11) 0.0154(10) 0.0014(8) 0.0018(8) 0.0047(8)
C7 0.0116(10) 0.0165(11) 0.0138(10) -0.0017(8) 0.0027(8) 0.0043(8)
C8 0.0132(10) 0.0190(12) 0.0196(11) -0.0019(9) 0.0002(9) 0.0064(9)
O1 0.0221(10) 0.0286(12) 0.0378(12) 0.0132(10) 0.0114(9) 0.0152(9)
O2 0.0194(10) 0.0306(12) 0.0206(10) 0.0041(9) 0.0016(8) -0.0008(8)
O3 0.027(9) 0.056(14) 0.012(7) -0.016(7) -0.004(6) 0.000(8)

loop_
_atom_type_symbol
_atom_type_description
_atom_type_scat_dispersion_real
_atom_type_scat_dispersion_imag
_atom_type_scat_source
C C 0.0033 0.0016 'International Tables Vol C Tables 4.2.6.8 and 6.1.1.4'
H H 0.0000 0.0000 'International Tables Vol C Tables 4.2.6.8 and 6.1.1.4'
N N 0.0061 0.0033 'International Tables Vol C Tables 4.2.6.8 and 6.1.1.4'
Ni Ni 0.3393 1.1124 'International Tables Vol C Tables 4.2.6.8 and 6.1.1.4'
Rb Rb -0.9393 2.9676 'International Tables Vol C Tables 4.2.6.8 and 6.1.1.4'
O O 0.0106 0.0060 'International Tables Vol C Tables 4.2.6.8 and 6.1.1.4'

loop_
_geom_angle_atom_site_label_1
_geom_angle_atom_site_label_2
_geom_angle_atom_site_label_3
_geom_angle
_geom_angle_site_symmetry_1
_geom_angle_site_symmetry_3
_geom_angle_publ_flag
N6 Rb1 N3 142.78(7) . 2_666 ?
N6 Rb1 N2 86.72(7) . 1_655 ?
N3 Rb1 N2 73.72(6) 2_666 1_655 ?
N6 Rb1 N1 89.95(7) . . ?
N3 Rb1 N1 116.87(6) 2_666 . ?
N2 Rb1 N1 164.06(6) 1_655 . ?
N6 Rb1 N5 81.71(7) . 2_666 ?
N3 Rb1 N5 85.05(7) 2_666 2_666 ?
N2 Rb1 N5 126.59(7) 1_655 2_666 ?
N1 Rb1 N5 68.12(6) . 2_666 ?
N6 Rb1 N7 151.33(7) . 2_676 ?
N3 Rb1 N7 65.31(6) 2_666 2_676 ?
N2 Rb1 N7 101.52(6) 1_655 2_676 ?
N1 Rb1 N7 74.57(6) . 2_676 ?
N5 Rb1 N7 113.11(7) 2_666 2_676 ?
N6 Rb1 N6 77.59(7) . 2_676 ?
N3 Rb1 N6 122.29(6) 2_666 2_676 ?
N2 Rb1 N6 70.34(6) 1_655 2_676 ?
N1 Rb1 N6 93.72(6) . 2_676 ?
N5 Rb1 N6 152.45(7) 2_666 2_676 ?
N7 Rb1 N6 79.48(6) 2_676 2_676 ?
N6 Rb1 O2 72.17(6) . 2_666 ?
N3 Rb1 O2 71.45(6) 2_666 2_666 ?
N2 Rb1 O2 69.94(6) 1_655 2_666 ?
N1 Rb1 O2 123.65(6) . 2_666 ?
N5 Rb1 O2 56.84(6) 2_666 2_666 ?
N7 Rb1 O2 136.48(6) 2_676 2_666 ?
N6 Rb1 O2 130.70(6) 2_676 2_666 ?
N6 Rb1 C7 133.30(7) . 2_676 ?
N3 Rb1 C7 81.66(6) 2_666 2_676 ?
N2 Rb1 C7 98.31(6) 1_655 2_676 ?
N1 Rb1 C7 72.88(6) . 2_676 ?
N5 Rb1 C7 126.78(6) 2_666 2_676 ?
N7 Rb1 C7 18.97(6) 2_676 2_676 ?
N6 Rb1 C7 61.21(6) 2_676 2_676 ?
O2 Rb1 C7 152.68(6) 2_666 2_676 ?
N6 Rb1 C1 86.03(6) . . ?
N3 Rb1 C1 127.40(6) 2_666 . ?
N2 Rb1 C1 145.68(6) 1_655 . ?
N1 Rb1 C1 18.39(6) . . ?
N5 Rb1 C1 85.34(6) 2_666 . ?
N7 Rb1 C1 71.63(6) 2_676 . ?
N6 Rb1 C1 75.34(6) 2_676 . ?
O2 Rb1 C1 138.00(5) 2_666 . ?
C7 Rb1 C1 64.07(6) 2_676 . ?
N6 Rb1 C6 93.27(7) . 2_676 ?
N3 Rb1 C6 113.93(6) 2_666 2_676 ?
N2 Rb1 C6 81.20(6) 1_655 2_676 ?
N1 Rb1 C6 83.44(6) . 2_676 ?
N5 Rb1 C6 151.03(6) 2_666 2_676 ?
N7 Rb1 C6 61.58(6) 2_676 2_676 ?
N6 Rb1 C6 18.78(6) 2_676 2_676 ?
O2 Rb1 C6 148.04(6) 2_666 2_676 ?
C7 Rb1 C6 42.89(6) 2_676 2_676 ?
C1 Rb1 C6 65.80(6) . 2_676 ?
N6 Rb1 C2 70.34(6) . 1_655 ?
N3 Rb1 C2 85.47(6) 2_666 1_655 ?
N2 Rb1 C2 17.06(6) 1_655 1_655 ?
N1 Rb1 C2 157.66(6) . 1_655 ?
N5 Rb1 C2 117.19(6) 2_666 1_655 ?
N7 Rb1 C2 118.18(6) 2_676 1_655 ?
N6 Rb1 C2 72.34(6) 2_676 1_655 ?
O2 Rb1 C2 61.29(5) 2_666 1_655 ?
C7 Rb1 C2 112.78(6) 2_676 1_655 ?
C1 Rb1 C2 143.19(6) . 1_655 ?
C6 Rb1 C2 87.20(6) 2_676 1_655 ?
N4 Rb2 N1 102.89(6) . 2_566 ?
N4 Rb2 N6 75.52(7) . . ?
N1 Rb2 N6 132.95(7) 2_566 . ?
N4 Rb2 N1 158.55(6) . . ?
N1 Rb2 N1 97.37(6) 2_566 . ?
N6 Rb2 N1 85.57(6) . . ?
N4 Rb2 O2 65.36(6) . . ?
N1 Rb2 O2 60.65(6) 2_566 . ?
N6 Rb2 O2 77.50(6) . . ?
N1 Rb2 O2 120.68(6) . . ?
N4 Rb2 N5 126.36(7) . 1_455 ?
N1 Rb2 N5 66.25(6) 2_566 1_455 ?
N6 Rb2 N5 150.97(7) . 1_455 ?
N1 Rb2 N5 68.68(7) . 1_455 ?
O2 Rb2 N5 126.76(6) . 1_455 ?
N4 Rb2 O1 60.99(6) . . ?
N1 Rb2 O1 68.35(6) 2_566 . ?
N6 Rb2 O1 135.92(6) . . ?
N1 Rb2 O1 135.14(6) . . ?
O2 Rb2 O1 90.06(5) . . ?
N5 Rb2 O1 66.66(6) 1_455 . ?
N4 Rb2 C5 117.24(7) . 1_455 ?
N1 Rb2 C5 84.54(6) 2_566 1_455 ?
N6 Rb2 C5 138.97(7) . 1_455 ?
N1 Rb2 C5 71.37(6) . 1_455 ?
O2 Rb2 C5 143.47(6) . 1_455 ?
N5 Rb2 C5 19.69(6) 1_455 1_455 ?
O1 Rb2 C5 65.24(6) . 1_455 ?
N4 Rb2 N5 119.44(6) . 2_666 ?
N1 Rb2 N5 66.59(6) 2_566 2_666 ?
N6 Rb2 N5 73.63(7) . 2_666 ?
N1 Rb2 N5 62.85(6) . 2_666 ?
O2 Rb2 N5 57.83(6) . 2_666 ?
N5 Rb2 N5 104.25(6) 1_455 2_666 ?
O1 Rb2 N5 133.45(6) . 2_666 ?
C5 Rb2 N5 120.37(6) 1_455 2_666 ?
N4 Rb2 C1 144.56(6) . . ?
N1 Rb2 C1 112.21(6) 2_566 . ?
N6 Rb2 C1 83.92(6) . . ?
N1 Rb2 C1 18.89(6) . . ?
O2 Rb2 C1 137.62(6) . . ?
N5 Rb2 C1 67.35(6) 1_455 . ?
O1 Rb2 C1 128.12(5) . . ?
C5 Rb2 C1 63.30(6) 1_455 . ?
N5 Rb2 C1 80.53(6) 2_666 . ?
N4 Rb2 N2 85.77(6) . 2_576 ?
N1 Rb2 N2 160.49(6) 2_566 2_576 ?
N6 Rb2 N2 65.90(6) . 2_576 ?
N1 Rb2 N2 77.20(5) . 2_576 ?
O2 Rb2 N2 138.17(5) . 2_576 ?
N5 Rb2 N2 94.48(6) 1_455 2_576 ?
O1 Rb2 N2 102.10(5) . 2_576 ?
C5 Rb2 N2 75.96(6) 1_455 2_576 ?
N5 Rb2 N2 124.40(6) 2_666 2_576 ?
C1 Rb2 N2 59.33(5) . 2_576 ?
N4 Rb2 C6 59.85(6) . . ?
N1 Rb2 C6 126.55(6) 2_566 . ?
N6 Rb2 C6 16.78(6) . . ?
N1 Rb2 C6 102.11(6) . . ?
O2 Rb2 C6 66.58(6) . . ?
N5 Rb2 C6 166.14(6) 1_455 . ?
O1 Rb2 C6 120.83(5) . . ?
C5 Rb2 C6 148.88(6) 1_455 . ?
N5 Rb2 C6 79.21(6) 2_666 . ?
C1 Rb2 C6 100.49(6) . . ?
N2 Rb2 C6 72.93(6) 2_576 . ?
O3 Rb3 O1 105.48(5) . . ?
O3 Rb3 O2 146.54(5) . . ?
O1 Rb3 O2 107.70(7) . . ?
O3 Rb3 N7 64.74(4) . 1_445 ?
O1 Rb3 N7 66.43(7) . 1_445 ?
O2 Rb3 N7 134.50(6) . 1_445 ?
O3 Rb3 N8 55.06(5) . 2_665 ?
O1 Rb3 N8 69.80(7) . 2_665 ?
O2 Rb3 N8 135.54(7) . 2_665 ?
N7 Rb3 N8 86.83(6) 1_445 2_665 ?
O3 Rb3 N4 126.96(4) . . ?
O1 Rb3 N4 64.07(6) . . ?
O2 Rb3 N4 66.47(6) . . ?
N7 Rb3 N4 130.40(6) 1_445 . ?
N8 Rb3 N4 73.83(7) 2_665 . ?
O3 Rb3 N1 133.67(4) . 2_566 ?
O1 Rb3 N1 72.86(6) . 2_566 ?
O2 Rb3 N1 62.54(6) . 2_566 ?
N7 Rb3 N1 73.26(6) 1_445 2_566 ?
N8 Rb3 N1 142.25(6) 2_665 2_566 ?
N4 Rb3 N1 94.85(6) . 2_566 ?
O3 Rb3 N3 75.84(4) . . ?
O1 Rb3 N3 140.56(6) . . ?
O2 Rb3 N3 75.92(6) . . ?
N7 Rb3 N3 138.58(6) 1_445 . ?
N8 Rb3 N3 80.54(6) 2_665 . ?
N4 Rb3 N3 83.40(6) . . ?
N1 Rb3 N3 134.89(6) 2_566 . ?
O3 Rb3 N2 79.51(4) . 2_566 ?
O1 Rb3 N2 151.80(6) . 2_566 ?
O2 Rb3 N2 73.39(6) . 2_566 ?
N7 Rb3 N2 92.30(6) 1_445 2_566 ?
N8 Rb3 N2 129.86(6) 2_665 2_566 ?
N4 Rb3 N2 135.04(6) . 2_566 ?
N1 Rb3 N2 83.65(6) 2_566 2_566 ?
N3 Rb3 N2 67.62(6) . 2_566 ?
O3 Rb3 C4 110.95(4) . . ?
O1 Rb3 C4 78.35(6) . . ?
O2 Rb3 C4 72.20(6) . . ?
N7 Rb3 C4 140.45(6) 1_445 . ?
N8 Rb3 C4 63.75(7) 2_665 . ?
N4 Rb3 C4 20.25(6) . . ?
N1 Rb3 C4 113.75(6) 2_566 . ?
N3 Rb3 C4 65.20(6) . . ?
N2 Rb3 C4 126.57(6) 2_566 . ?
O3 Rb3 C3 81.80(4) . . ?
O1 Rb3 C3 120.59(6) . . ?
O2 Rb3 C3 77.81(6) . . ?
N7 Rb3 C3 145.93(6) 1_445 . ?
N8 Rb3 C3 67.87(6) 2_665 . ?
N4 Rb3 C3 65.43(6) . . ?
N1 Rb3 C3 140.28(6) 2_566 . ?
N3 Rb3 C3 20.10(5) . . ?
N2 Rb3 C3 87.47(6) 2_566 . ?
C4 Rb3 C3 46.11(6) . . ?
O3 Rb3 C1 122.51(4) . 2_566 ?
O1 Rb3 C1 91.02(6) . 2_566 ?
O2 Rb3 C1 61.37(6) . 2_566 ?
N7 Rb3 C1 73.43(6) 1_445 2_566 ?
N8 Rb3 C1 156.95(6) 2_665 2_566 ?
N4 Rb3 C1 109.95(6) . 2_566 ?
N1 Rb3 C1 19.57(6) 2_566 2_566 ?
N3 Rb3 C1 122.19(6) . 2_566 ?
N2 Rb3 C1 64.23(6) 2_566 2_566 ?
C4 Rb3 C1 126.36(6) . 2_566 ?
C3 Rb3 C1 134.94(6) . 2_566 ?
N7 Rb4 N8 95.34(7) 2_675 1_455 ?
N7 Rb4 N4 132.10(7) 2_675 . ?
N8 Rb4 N4 80.66(7) 1_455 . ?
N7 Rb4 N3 73.50(6) 2_675 1_565 ?
N8 Rb4 N3 116.60(7) 1_455 1_565 ?
N4 Rb4 N3 149.93(6) . 1_565 ?
N7 Rb4 N2 129.72(7) 2_675 2_576 ?
N8 Rb4 N2 70.58(6) 1_455 2_576 ?
N4 Rb4 N2 94.15(6) . 2_576 ?
N3 Rb4 N2 71.29(6) 1_565 2_576 ?
N7 Rb4 N7 97.02(6) 2_675 . ?
N8 Rb4 N7 167.09(7) 1_455 . ?
N4 Rb4 N7 93.74(7) . . ?
N3 Rb4 N7 63.88(6) 1_565 . ?
N2 Rb4 N7 98.44(6) 2_576 . ?
N7 Rb4 C4 116.28(6) 2_675 . ?
N8 Rb4 C4 93.59(7) 1_455 . ?
N4 Rb4 C4 19.77(6) . . ?
N3 Rb4 C4 147.98(6) 1_565 . ?
N2 Rb4 C4 112.69(6) 2_576 . ?
N7 Rb4 C4 84.29(6) . . ?
N7 Rb4 O3 60.65(5) 2_675 1_565 ?
N8 Rb4 O3 51.74(6) 1_455 1_565 ?
N4 Rb4 O3 132.34(5) . 1_565 ?
N3 Rb4 O3 70.20(4) 1_565 1_565 ?
N2 Rb4 O3 74.18(4) 2_576 1_565 ?
N7 Rb4 O3 133.22(5) . 1_565 ?
C4 Rb4 O3 141.78(4) . 1_565 ?
N7 Rb4 O1 62.43(6) 2_675 2_565 ?
N8 Rb4 O1 65.76(6) 1_455 2_565 ?
N4 Rb4 O1 72.87(6) . 2_565 ?
N3 Rb4 O1 135.70(6) 1_565 2_565 ?
N2 Rb4 O1 135.83(6) 2_576 2_565 ?
N7 Rb4 O1 123.86(6) . 2_565 ?
C4 Rb4 O1 64.86(6) . 2_565 ?
O3 Rb4 O1 83.98(4) 1_565 2_565 ?
N7 Rb4 C7 111.52(6) 2_675 . ?
N8 Rb4 C7 151.59(7) 1_455 . ?
N4 Rb4 C7 74.57(7) . . ?
N3 Rb4 C7 81.21(6) 1_565 . ?
N2 Rb4 C7 97.29(6) 2_576 . ?
N7 Rb4 C7 19.31(6) . . ?
C4 Rb4 C7 66.80(6) . . ?
O3 Rb4 C7 151.41(4) 1_565 . ?
O1 Rb4 C7 118.15(6) 2_565 . ?
N7 Rb4 N3 61.90(6) 2_675 2_665 ?
N8 Rb4 N3 125.51(6) 1_455 2_665 ?
N4 Rb4 N3 81.77(6) . 2_665 ?
N3 Rb4 N3 103.80(5) 1_565 2_665 ?
N2 Rb4 N3 161.90(6) 2_576 2_665 ?
N7 Rb4 N3 64.45(6) . 2_665 ?
C4 Rb4 N3 62.01(6) . 2_665 ?
O3 Rb4 N3 121.36(4) 1_565 2_665 ?
O1 Rb4 N3 59.80(5) 2_565 2_665 ?
C7 Rb4 N3 64.62(6) . 2_665 ?
N7 Rb4 C3 77.83(6) 2_675 2_665 ?
N8 Rb4 C3 118.28(6) 1_455 2_665 ?
N4 Rb4 C3 63.36(6) . 2_665 ?
N3 Rb4 C3 119.41(6) 1_565 2_665 ?
N2 Rb4 C3 151.77(6) 2_576 2_665 ?
N7 Rb4 C3 68.29(6) . 2_665 ?
C4 Rb4 C3 43.59(6) . 2_665 ?
O3 Rb4 C3 133.30(4) 1_565 2_665 ?
O1 Rb4 C3 56.83(5) 2_565 2_665 ?
C7 Rb4 C3 61.76(6) . 2_665 ?
N3 Rb4 C3 18.41(5) 2_665 2_665 ?
C1 Ni1 C1 180.00(13) . 2_576 ?
C1 Ni1 C2 88.92(10) . 2_576 ?
C1 Ni1 C2 91.08(10) 2_576 2_576 ?
C1 Ni1 C2 91.08(10) . . ?
C1 Ni1 C2 88.92(10) 2_576 . ?
C2 Ni1 C2 179.999(1) 2_576 . ?
C4 Ni2 C4 180.00(11) . 2_665 ?
C4 Ni2 C3 90.02(10) . 2_665 ?
C4 Ni2 C3 89.98(10) 2_665 2_665 ?
C4 Ni2 C3 89.98(10) . . ?
C4 Ni2 C3 90.02(10) 2_665 . ?
C3 Ni2 C3 180.0 2_665 . ?
C7 Ni3 C5 178.51(11) . . ?
C7 Ni3 C8 88.41(12) . . ?
C5 Ni3 C8 92.89(12) . . ?
C7 Ni3 C6 88.54(11) . . ?
C5 Ni3 C6 90.18(11) . . ?
C8 Ni3 C6 176.59(12) . . ?
C1 N1 Rb1 104.81(18) . . ?
C1 N1 Rb2 143.40(19) . 2_566 ?
Rb1 N1 Rb2 111.78(7) . 2_566 ?
C1 N1 Rb2 99.53(17) . . ?
Rb1 N1 Rb2 86.25(6) . . ?
Rb2 N1 Rb2 82.63(6) 2_566 . ?
C1 N1 Rb3 92.01(16) . 2_566 ?
Rb1 N1 Rb3 104.29(7) . 2_566 ?
Rb2 N1 Rb3 79.83(5) 2_566 2_566 ?
Rb2 N1 Rb3 161.92(8) . 2_566 ?
C2 N2 Rb1 112.61(18) . 1_455 ?
C2 N2 Rb4 165.5(2) . 2_576 ?
Rb1 N2 Rb4 81.63(5) 1_455 2_576 ?
C2 N2 Rb3 90.46(18) . 2_566 ?
Rb1 N2 Rb3 94.25(6) 1_455 2_566 ?
Rb4 N2 Rb3 91.43(6) 2_576 2_566 ?
C2 N2 Rb2 90.05(18) . 2_576 ?
Rb1 N2 Rb2 108.47(7) 1_455 2_576 ?
Rb4 N2 Rb2 82.22(5) 2_576 2_576 ?
Rb3 N2 Rb2 155.10(7) 2_566 2_576 ?
C3 N3 Rb1 131.99(19) . 2_666 ?
C3 N3 Rb4 145.98(19) . 1_545 ?
Rb1 N3 Rb4 81.95(6) 2_666 1_545 ?
C3 N3 Rb3 86.75(16) . . ?
Rb1 N3 Rb3 95.49(6) 2_666 . ?
Rb4 N3 Rb3 92.90(6) 1_545 . ?
C3 N3 Rb4 87.96(16) . 2_665 ?
Rb1 N3 Rb4 108.90(7) 2_666 2_665 ?
Rb4 N3 Rb4 76.20(5) 1_545 2_665 ?
Rb3 N3 Rb4 151.23(8) . 2_665 ?
C4 N4 Rb2 159.7(2) . . ?
C4 N4 Rb4 100.18(18) . . ?
Rb2 N4 Rb4 96.87(7) . . ?
C4 N4 Rb3 87.63(17) . . ?
Rb2 N4 Rb3 82.32(6) . . ?
Rb4 N4 Rb3 152.31(9) . . ?
C5 N5 Rb1 134.7(2) . 2_666 ?
C5 N5 Rb2 90.19(18) . 1_655 ?
Rb1 N5 Rb2 107.26(8) 2_666 1_655 ?
C5 N5 Rb2 144.4(2) . 2_666 ?
Rb1 N5 Rb2 80.82(6) 2_666 2_666 ?
Rb2 N5 Rb2 75.75(6) 1_655 2_666 ?
C6 N6 Rb1 142.1(2) . . ?
C6 N6 Rb2 112.8(2) . . ?
Rb1 N6 Rb2 90.22(6) . . ?
C6 N6 Rb1 94.79(19) . 2_676 ?
Rb1 N6 Rb1 102.41(7) . 2_676 ?
Rb2 N6 Rb1 114.93(8) . 2_676 ?
C7 N7 Rb4 139.9(2) . 2_675 ?
C7 N7 Rb3 98.49(18) . 1_665 ?
Rb4 N7 Rb3 88.39(6) 2_675 1_665 ?
C7 N7 Rb1 96.50(18) . 2_676 ?
Rb4 N7 Rb1 120.69(8) 2_675 2_676 ?
Rb3 N7 Rb1 102.37(7) 1_665 2_676 ?
C7 N7 Rb4 92.01(18) . . ?
Rb4 N7 Rb4 82.98(6) 2_675 . ?
Rb3 N7 Rb4 169.47(9) 1_665 . ?
Rb1 N7 Rb4 77.14(5) 2_676 . ?
C8 N8 Rb4 127.2(2) . 1_655 ?
C8 N8 Rb3 129.1(2) . 2_665 ?
Rb4 N8 Rb3 87.89(7) 1_655 2_665 ?
N1 C1 Ni1 178.6(2) . . ?
N1 C1 Rb3 68.42(15) . 2_566 ?
Ni1 C1 Rb3 112.83(9) . 2_566 ?
N1 C1 Rb2 61.58(15) . . ?
Ni1 C1 Rb2 117.06(9) . . ?
Rb3 C1 Rb2 128.21(7) 2_566 . ?
N1 C1 Rb1 56.80(15) . . ?
Ni1 C1 Rb1 123.44(10) . . ?
Rb3 C1 Rb1 90.27(6) 2_566 . ?
Rb2 C1 Rb1 73.83(5) . . ?
N2 C2 Ni1 179.0(2) . . ?
N2 C2 Rb3 70.28(17) . 2_566 ?
Ni1 C2 Rb3 110.56(10) . 2_566 ?
N2 C2 Rb1 50.33(15) . 1_455 ?
Ni1 C2 Rb1 128.97(10) . 1_455 ?
Rb3 C2 Rb1 81.09(5) 2_566 1_455 ?
N3 C3 Ni2 178.9(2) . . ?
N3 C3 Rb3 73.15(16) . . ?
Ni2 C3 Rb3 105.97(9) . . ?
N3 C3 Rb4 73.63(16) . 2_665 ?
Ni2 C3 Rb4 106.83(9) . 2_665 ?
Rb3 C3 Rb4 136.63(7) . 2_665 ?
N4 C4 Ni2 178.2(2) . . ?
N4 C4 Rb3 72.11(16) . . ?
Ni2 C4 Rb3 107.43(9) . . ?
N4 C4 Rb4 60.05(16) . . ?
Ni2 C4 Rb4 119.55(10) . . ?
Rb3 C4 Rb4 125.66(7) . . ?
N5 C5 Ni3 177.0(3) . . ?
N5 C5 Rb2 70.12(17) . 1_655 ?
Ni3 C5 Rb2 111.61(10) . 1_655 ?
N6 C6 Ni3 176.2(2) . . ?
N6 C6 Rb1 66.43(18) . 2_676 ?
Ni3 C6 Rb1 111.83(10) . 2_676 ?
N6 C6 Rb2 50.41(17) . . ?
Ni3 C6 Rb2 127.39(11) . . ?
Rb1 C6 Rb2 95.40(6) 2_676 . ?
N7 C7 Ni3 178.7(2) . . ?
N7 C7 Rb4 68.69(17) . . ?
Ni3 C7 Rb4 110.96(10) . . ?
N7 C7 Rb3 62.60(16) . 1_665 ?
Ni3 C7 Rb3 117.76(10) . 1_665 ?
Rb4 C7 Rb3 131.28(8) . 1_665 ?
N7 C7 Rb1 64.54(16) . 2_676 ?
Ni3 C7 Rb1 114.18(10) . 2_676 ?
Rb4 C7 Rb1 70.04(5) . 2_676 ?
Rb3 C7 Rb1 89.46(6) 1_665 2_676 ?
N8 C8 Ni3 177.3(3) . . ?
Rb3 O1 Rb2 80.05(6) . . ?
Rb3 O1 Rb4 84.79(6) . 2_565 ?
Rb2 O1 Rb4 164.78(7) . 2_565 ?
Rb3 O2 Rb2 82.14(6) . . ?
Rb3 O2 Rb1 93.87(7) . 2_666 ?
Rb2 O2 Rb1 173.21(7) . 2_666 ?
Rb3 O3 Rb3 180.0 2 . ?
Rb3 O3 Rb4 94.486(11) 2 2_565 ?
Rb3 O3 Rb4 85.515(11) . 2_565 ?
Rb3 O3 Rb4 85.514(10) 2 1_545 ?
Rb3 O3 Rb4 94.485(11) . 1_545 ?
Rb4 O3 Rb4 180.0 2_565 1_545 ?

loop_
_geom_bond_atom_site_label_1
_geom_bond_atom_site_label_2
_geom_bond_distance
_geom_bond_site_symmetry_2
_geom_bond_publ_flag
Rb1 N6 2.915(2) . ?
Rb1 N3 3.034(2) 2_666 ?
Rb1 N2 3.035(2) 1_655 ?
Rb1 N1 3.074(2) . ?
Rb1 N5 3.092(3) 2_666 ?
Rb1 N7 3.210(2) 2_676 ?
Rb1 N6 3.291(3) 2_676 ?
Rb1 O2 3.434(3) 2_666 ?
Rb1 C7 3.533(3) 2_676 ?
Rb1 C1 3.552(2) . ?
Rb1 C6 3.578(3) 2_676 ?
Rb1 C2 3.640(2) 1_655 ?
Rb2 N4 2.949(2) . ?
Rb2 N1 3.079(2) 2_566 ?
Rb2 N6 3.086(3) . ?
Rb2 N1 3.148(2) . ?
Rb2 O2 3.233(3) . ?
Rb2 N5 3.235(3) 1_455 ?
Rb2 O1 3.373(3) . ?
Rb2 C5 3.440(3) 1_455 ?
Rb2 N5 3.456(3) 2_666 ?
Rb2 C1 3.530(2) . ?
Rb2 N2 3.581(2) 2_576 ?
Rb2 C6 3.692(3) . ?
Rb3 O3 2.8492(4) . ?
Rb3 O1 2.883(2) . ?
Rb3 O2 2.907(2) . ?
Rb3 N7 3.166(3) 1_445 ?
Rb3 N8 3.185(3) 2_665 ?
Rb3 N4 3.186(2) . ?
Rb3 N1 3.217(2) 2_566 ?
Rb3 N3 3.241(2) . ?
Rb3 N2 3.301(2) 2_566 ?
Rb3 C4 3.345(2) . ?
Rb3 C3 3.381(2) . ?
Rb3 C1 3.458(2) 2_566 ?
Rb4 N7 2.948(2) 2_675 ?
Rb4 N8 2.956(3) 1_455 ?
Rb4 N4 2.968(2) . ?
Rb4 N3 3.114(2) 1_565 ?
Rb4 N2 3.132(2) 2_576 ?
Rb4 N7 3.256(3) . ?
Rb4 C4 3.371(2) . ?
Rb4 O3 3.4043(4) 1_565 ?
Rb4 O1 3.416(3) 2_565 ?
Rb4 C7 3.493(3) . ?
Rb4 N3 3.536(2) 2_665 ?
Rb4 C3 3.683(2) 2_665 ?
Ni1 C1 1.863(2) . ?
Ni1 C1 1.863(2) 2_576 ?
Ni1 C2 1.874(2) 2_576 ?
Ni1 C2 1.874(2) . ?
Ni2 C4 1.861(2) . ?
Ni2 C4 1.861(2) 2_665 ?
Ni2 C3 1.865(2) 2_665 ?
Ni2 C3 1.865(2) . ?
Ni3 C7 1.854(3) . ?
Ni3 C5 1.869(3) . ?
Ni3 C8 1.871(3) . ?
Ni3 C6 1.871(3) . ?
N1 C1 1.159(3) . ?
N1 Rb2 3.079(2) 2_566 ?
N1 Rb3 3.217(2) 2_566 ?
N2 C2 1.157(3) . ?
N2 Rb1 3.035(2) 1_455 ?
N2 Rb4 3.132(2) 2_576 ?
N2 Rb3 3.301(2) 2_566 ?
N2 Rb2 3.581(2) 2_576 ?
N3 C3 1.164(3) . ?
N3 Rb1 3.034(2) 2_666 ?
N3 Rb4 3.114(2) 1_545 ?
N3 Rb4 3.536(2) 2_665 ?
N4 C4 1.159(3) . ?
N5 C5 1.159(4) . ?
N5 Rb1 3.092(3) 2_666 ?
N5 Rb2 3.235(3) 1_655 ?
N5 Rb2 3.456(3) 2_666 ?
N6 C6 1.156(3) . ?
N6 Rb1 3.291(3) 2_676 ?
N7 C7 1.156(4) . ?
N7 Rb4 2.948(2) 2_675 ?
N7 Rb3 3.166(2) 1_665 ?
N7 Rb1 3.210(2) 2_676 ?
N8 C8 1.160(4) . ?
N8 Rb4 2.956(3) 1_655 ?
N8 Rb3 3.185(3) 2_665 ?
C1 Rb3 3.458(2) 2_566 ?
C2 Rb3 3.506(3) 2_566 ?
C2 Rb1 3.640(2) 1_455 ?
C3 Rb4 3.683(2) 2_665 ?
C5 Rb2 3.440(3) 1_655 ?
C6 Rb1 3.578(3) 2_676 ?
C7 Rb3 3.527(3) 1_665 ?
C7 Rb1 3.533(3) 2_676 ?
O1 Rb4 3.416(3) 2_565 ?
O2 Rb1 3.434(3) 2_666 ?
O3 Rb3 2.8492(4) 2 ?
O3 Rb4 3.4043(4) 2_565 ?
O3 Rb4 3.4043(4) 1_545 ?
